data_7044903
loop_
_publ_author_name
'Nimax, Patrick R.'
'S\"unkel, Karlheinz'

_publ_section_title
;
 Structural diversity in the alkaline earth metal compounds of tetra and
 pentacyanocyclopentadienide.
;
_journal_issue 2
_journal_name_full 'Dalton transactions (Cambridge, England : 2003)'
_journal_page_first 409
_journal_page_last 417
_journal_paper_doi 10.1039/c7dt03862c
_journal_volume 47
_journal_year 2018
_chemical_absolute_configuration unk
_chemical_formula_moiety 'C18 H8 Ba N8 O3'
_chemical_formula_sum 'C18 H8 Ba N8 O3'
_chemical_formula_weight 521.66
_space_group_IT_number 33
_space_group_name_Hall 'P 2c -2ab'
_space_group_name_H-M_alt 'P b n 21'
_symmetry_cell_setting orthorhombic
_symmetry_Int_Tables_number 33
_symmetry_space_group_name_Hall 'P 2c -2ab'
_symmetry_space_group_name_H-M 'P b n 21'
_atom_sites_solution_hydrogens difmap
_audit_creation_date 2017-08-04T08:38:11-00:00
_audit_creation_method 'WinGX routine CIF_UPDATE'
_audit_update_record
;
2017-08-17 deposited with the CCDC.
2017-11-29 downloaded from the CCDC.
;
_cell_angle_alpha 90
_cell_angle_beta 90
_cell_angle_gamma 90
_cell_formula_units_Z 4
_cell_length_a 6.8320(2)
_cell_length_b 13.8221(4)
_cell_length_c 21.1263(5)
_cell_measurement_reflns_used 9798
_cell_measurement_temperature 100(2)
_cell_measurement_theta_max 27.4761
_cell_measurement_theta_min 2.9474
_cell_volume 1995.01(9)
_computing_cell_refinement 'APEX2 v2012.4-3 (Bruker AXS)'
_computing_data_collection 'Bruker Instrument Service v3.0.21'
_computing_data_reduction 'SAINT V8.18C (Bruker AXS Inc., 2011)'
_computing_structure_refinement 'SHELXL-2014/7 (Sheldrick, 2014)'
_diffrn_ambient_temperature 100(2)
_diffrn_detector_area_resol_mean 7.4074
_diffrn_measured_fraction_theta_full 0.999
_diffrn_measured_fraction_theta_max 0.999
_diffrn_measurement_device_type 'D8 Venture'
_diffrn_measurement_method 'mix of omega and phi scans'
_diffrn_radiation_type MoK\a
_diffrn_radiation_wavelength 0.71073
_diffrn_reflns_av_R_equivalents 0.0361
_diffrn_reflns_av_unetI/netI 0.0208
_diffrn_reflns_Laue_measured_fraction_full 0.999
_diffrn_reflns_Laue_measured_fraction_max 0.999
_diffrn_reflns_limit_h_max 8
_diffrn_reflns_limit_h_min -8
_diffrn_reflns_limit_k_max 17
_diffrn_reflns_limit_k_min -17
_diffrn_reflns_limit_l_max 26
_diffrn_reflns_limit_l_min -27
_diffrn_reflns_number 36043
_diffrn_reflns_point_group_measured_fraction_full 0.999
_diffrn_reflns_point_group_measured_fraction_max 0.999
_diffrn_reflns_theta_full 25.242
_diffrn_reflns_theta_max 27.476
_diffrn_reflns_theta_min 3.101
_diffrn_source 'rotating anode generator'
_diffrn_source_type 'Bruker TXS'
_exptl_absorpt_coefficient_mu 2.028
_exptl_absorpt_correction_T_max 0.7456
_exptl_absorpt_correction_T_min 0.6851
_exptl_absorpt_correction_type multi-scan
_exptl_absorpt_process_details
;
SADABS-2016/2 - Bruker AXS area detector scaling and absorption correction
;
_exptl_crystal_colour colourless
_exptl_crystal_density_diffrn 1.737
_exptl_crystal_density_method 'not measured'
_exptl_crystal_description block
_exptl_crystal_F_000 1008
_exptl_crystal_size_max 0.04
_exptl_crystal_size_mid 0.02
_exptl_crystal_size_min 0.02
_refine_diff_density_max 0.275
_refine_diff_density_min -0.419
_refine_diff_density_rms 0.055
_refine_ls_abs_structure_details
;
 Refined as an inversion twin.
;
_refine_ls_abs_structure_Flack 0.532(17)
_refine_ls_extinction_method none
_refine_ls_goodness_of_fit_ref 1.039
_refine_ls_hydrogen_treatment refall
_refine_ls_matrix_type full
_refine_ls_number_parameters 299
_refine_ls_number_reflns 4557
_refine_ls_number_restraints 16
_refine_ls_restrained_S_all 1.038
_refine_ls_R_factor_all 0.0175
_refine_ls_R_factor_gt 0.0154
_refine_ls_shift/su_max 0.001
_refine_ls_shift/su_mean 0
_refine_ls_structure_factor_coef Fsqd
_refine_ls_weighting_details 'w=1/[\s^2^(Fo^2^)+(0.0150P)^2^+0.8519P] where P=(Fo^2^+2Fc^2^)/3'
_refine_ls_weighting_scheme calc
_refine_ls_wR_factor_gt 0.0352
_refine_ls_wR_factor_ref 0.0363
_reflns_Friedel_coverage 0.948
_reflns_Friedel_fraction_full 0.999
_reflns_Friedel_fraction_max 1
_reflns_number_gt 4351
_reflns_number_total 4557
_reflns_threshold_expression 'I > 2\s(I)'
_cod_data_source_file c7dt03862c2.cif
_cod_data_source_block vv334
_cod_depositor_comments
;
The following automatic conversions were performed:

'_exptl_absorpt_correction_type' value 'Multi-Scan' changed to
'multi-scan' according to
/home/data/users/saulius/crontab/automatic-downloads/rss-feeds/RSC/lib/dictionaries/cif_core.dic
dictionary named 'cif_core.dic' version 2.4.2 from 2011-04-26.

Automatic conversion script
Id: cif_fix_values 4973 2017-02-22 13:04:09Z antanas 

 Adding full bibliography for 7044901--7044905.cif.
;
_cod_original_sg_symbol_H-M 'P bn21'
_cod_database_code 7044903

loop_
_symmetry_equiv_pos_as_xyz
'x, y, z'
'-x, -y, z+1/2'
'-x+1/2, y+1/2, z'
'x+1/2, -y+1/2, z+1/2'

loop_
_atom_site_label
_atom_site_type_symbol
_atom_site_fract_x
_atom_site_fract_y
_atom_site_fract_z
_atom_site_U_iso_or_equiv
_atom_site_adp_type
_atom_site_occupancy
_atom_site_site_symmetry_order
_atom_site_calc_flag
_atom_site_refinement_flags_posn
_atom_site_refinement_flags_adp
C11 C 0.1908(5) 0.0900(2) 0.32256(15) 0.0117(6) Uani 1 1 d . .
C12 C 0.1462(5) -0.0045(2) 0.30043(15) 0.0110(6) Uani 1 1 d . .
C13 C 0.1351(5) 0.0013(2) 0.23382(15) 0.0118(6) Uani 1 1 d . .
C14 C 0.1737(5) 0.0982(2) 0.21646(15) 0.0110(6) Uani 1 1 d . .
C15 C 0.2067(5) 0.1530(2) 0.27123(16) 0.0130(6) Uani 1 1 d . .
C16 C 0.2193(5) 0.1161(2) 0.38722(15) 0.0128(6) Uani 1 1 d . .
C17 C 0.1175(5) -0.0884(2) 0.33798(15) 0.0133(6) Uani 1 1 d . .
C18 C 0.0929(5) -0.0765(2) 0.19211(16) 0.0134(6) Uani 1 1 d . .
C19 C 0.1741(5) 0.1355(2) 0.15348(16) 0.0137(6) Uani 1 1 d . .
C21 C 0.6757(5) 0.0948(2) 0.25244(15) 0.0113(6) Uani 1 1 d . .
C22 C 0.6325(5) 0.0018(2) 0.22730(15) 0.0106(6) Uani 1 1 d . .
C23 C 0.6310(5) 0.0096(2) 0.16092(15) 0.0108(6) Uani 1 1 d . .
C24 C 0.6730(5) 0.1070(2) 0.14559(15) 0.0125(6) Uani 1 1 d . .
C25 C 0.6992(5) 0.1596(2) 0.20196(16) 0.0128(6) Uani 1 1 d . .
C26 C 0.6849(5) 0.1177(2) 0.31794(15) 0.0136(6) Uani 1 1 d . .
C27 C 0.6012(5) -0.0839(2) 0.26300(15) 0.0130(6) Uani 1 1 d . .
C28 C 0.5879(5) -0.0655(2) 0.11689(15) 0.0134(6) Uani 1 1 d . .
C29 C 0.6929(5) 0.1424(2) 0.08286(16) 0.0140(7) Uani 1 1 d . .
N11 N 0.2455(4) 0.13952(19) 0.43867(13) 0.0172(6) Uani 1 1 d . .
N12 N 0.0947(4) -0.1553(2) 0.36914(13) 0.0198(6) Uani 1 1 d . .
N13 N 0.0578(5) -0.1381(2) 0.15755(14) 0.0201(6) Uani 1 1 d . .
N14 N 0.1727(4) 0.1667(2) 0.10326(14) 0.0195(6) Uani 1 1 d . .
N21 N 0.6875(4) 0.1357(2) 0.37118(13) 0.0179(6) Uani 1 1 d . .
N22 N 0.5776(5) -0.1526(2) 0.29222(14) 0.0202(6) Uani 1 1 d . .
N23 N 0.5507(4) -0.1242(2) 0.08044(13) 0.0194(6) Uani 1 1 d . .
N24 N 0.7130(4) 0.1687(2) 0.03176(14) 0.0170(6) Uani 1 1 d . .
O1 O 0.9008(4) 0.14737(17) 0.52307(11) 0.0158(5) Uani 1 1 d D .
O2 O 0.6444(4) 0.45378(16) 0.47593(17) 0.0279(5) Uani 1 1 d D .
O3 O 0.9248(4) 0.3266(2) 0.42645(12) 0.0214(5) Uani 1 1 d D .
Ba1 Ba 0.58430(2) 0.25671(2) 0.48082(4) 0.00900(5) Uani 1 1 d . .
H11 H 0.235(5) 0.226(3) 0.2694(17) 0.007(8) Uiso 1 1 d . .
H12W H 0.999(5) 0.157(3) 0.5055(19) 0.036(5) Uiso 1 1 d D U
H21 H 0.721(5) 0.221(3) 0.2061(17) 0.012(9) Uiso 1 1 d . .
H21W H 0.633(6) 0.503(2) 0.494(2) 0.036(5) Uiso 1 1 d D U
H22W H 0.740(5) 0.453(3) 0.4561(19) 0.036(5) Uiso 1 1 d D U
H31W H 0.950(6) 0.318(3) 0.3913(12) 0.036(5) Uiso 1 1 d D U
H11W H 0.911(7) 0.151(3) 0.5590(11) 0.036(5) Uiso 1 1 d D U
H32W H 1.025(5) 0.325(3) 0.443(2) 0.036(5) Uiso 1 1 d D U

loop_
_atom_site_aniso_label
_atom_site_aniso_U_11
_atom_site_aniso_U_22
_atom_site_aniso_U_33
_atom_site_aniso_U_23
_atom_site_aniso_U_13
_atom_site_aniso_U_12
C11 0.0108(15) 0.0135(15) 0.0110(15) 0.0002(11) 0.0020(12) 0.0011(12)
C12 0.0101(15) 0.0125(15) 0.0105(16) 0.0010(11) 0.0002(12) 0.0014(11)
C13 0.0107(14) 0.0128(15) 0.0119(16) 0.0003(11) 0.0015(12) 0.0007(12)
C14 0.0084(15) 0.0140(15) 0.0108(15) 0.0025(12) -0.0014(11) 0.0028(11)
C15 0.0118(16) 0.0120(15) 0.0151(16) 0.0001(12) -0.0015(12) 0.0012(11)
C16 0.0116(16) 0.0112(14) 0.0155(16) -0.0007(11) 0.0018(12) -0.0007(11)
C17 0.0135(16) 0.0161(16) 0.0103(15) -0.0034(12) 0.0016(12) 0.0011(12)
C18 0.0139(16) 0.0163(15) 0.0102(15) 0.0041(12) 0.0015(13) 0.0026(12)
C19 0.0116(15) 0.0137(15) 0.0156(17) 0.0010(12) -0.0009(12) 0.0006(12)
C21 0.0096(15) 0.0150(15) 0.0094(15) -0.0031(11) 0.0001(12) 0.0017(11)
C22 0.0089(14) 0.0129(15) 0.0099(15) -0.0004(11) 0.0007(12) 0.0014(11)
C23 0.0102(15) 0.0118(15) 0.0104(15) -0.0012(11) 0.0002(12) 0.0001(11)
C24 0.0116(15) 0.0154(16) 0.0105(15) 0.0012(12) 0.0013(12) -0.0005(12)
C25 0.0125(16) 0.0101(15) 0.0159(16) -0.0023(12) -0.0004(13) 0.0001(11)
C26 0.0118(16) 0.0136(15) 0.0154(17) -0.0036(12) 0.0020(12) 0.0006(12)
C27 0.0124(15) 0.0168(16) 0.0097(15) -0.0034(12) 0.0003(12) 0.0006(13)
C28 0.0138(16) 0.0153(15) 0.0109(15) 0.0032(12) 0.0023(12) 0.0014(12)
C29 0.0087(15) 0.0137(15) 0.0196(18) -0.0012(12) -0.0005(12) -0.0011(11)
N11 0.0171(14) 0.0179(14) 0.0166(15) -0.0028(11) 0.0011(12) -0.0040(12)
N12 0.0255(16) 0.0169(14) 0.0170(15) 0.0030(11) 0.0053(12) 0.0009(12)
N13 0.0270(17) 0.0199(15) 0.0135(14) -0.0027(11) -0.0002(12) 0.0004(13)
N14 0.0212(15) 0.0197(15) 0.0176(15) 0.0044(12) -0.0038(12) -0.0023(12)
N21 0.0160(15) 0.0225(15) 0.0152(15) -0.0067(12) 0.0019(11) 0.0003(11)
N22 0.0264(16) 0.0184(15) 0.0157(14) 0.0015(11) -0.0006(13) 0.0002(13)
N23 0.0244(16) 0.0204(15) 0.0135(14) -0.0035(11) 0.0022(12) -0.0038(12)
N24 0.0164(15) 0.0192(14) 0.0153(14) 0.0041(11) -0.0005(12) -0.0028(11)
O1 0.0174(12) 0.0190(12) 0.0109(11) 0.0010(9) 0.0016(10) 0.0008(10)
O2 0.0381(14) 0.0144(10) 0.0311(15) -0.0046(15) 0.0107(16) -0.0031(9)
O3 0.0177(13) 0.0309(14) 0.0156(13) 0.0052(11) -0.0007(11) -0.0026(11)
Ba1 0.01133(7) 0.00945(7) 0.00621(7) -0.00062(15) 0.00027(13) 0.00013(6)

loop_
_atom_type_symbol
_atom_type_description
_atom_type_scat_dispersion_real
_atom_type_scat_dispersion_imag
_atom_type_scat_source
C C 0.0033 0.0016 'International Tables Vol C Tables 4.2.6.8 and 6.1.1.4'
H H 0 0 'International Tables Vol C Tables 4.2.6.8 and 6.1.1.4'
N N 0.0061 0.0033 'International Tables Vol C Tables 4.2.6.8 and 6.1.1.4'
O O 0.0106 0.006 'International Tables Vol C Tables 4.2.6.8 and 6.1.1.4'
Ba Ba -0.3244 2.2819 'International Tables Vol C Tables 4.2.6.8 and 6.1.1.4'

loop_
_geom_angle_atom_site_label_1
_geom_angle_atom_site_label_2
_geom_angle_atom_site_label_3
_geom_angle
_geom_angle_site_symmetry_1
_geom_angle_site_symmetry_3
C15 C11 C12 109.6(3) . .
C15 C11 C16 125.1(3) . .
C12 C11 C16 125.3(3) . .
C13 C12 C11 106.7(3) . .
C13 C12 C17 126.6(3) . .
C11 C12 C17 126.7(3) . .
C14 C13 C12 107.6(3) . .
C14 C13 C18 126.5(3) . .
C12 C13 C18 125.9(3) . .
C15 C14 C13 109.2(3) . .
C15 C14 C19 125.0(3) . .
C13 C14 C19 125.8(3) . .
C11 C15 C14 106.9(3) . .
C11 C15 H11 131(2) . .
C14 C15 H11 122(2) . .
N11 C16 C11 177.9(3) . .
N12 C17 C12 178.9(4) . .
N13 C18 C13 178.7(4) . .
N14 C19 C14 178.9(4) . .
C25 C21 C22 108.5(3) . .
C25 C21 C26 126.4(3) . .
C22 C21 C26 125.0(3) . .
C23 C22 C27 126.3(3) . .
C23 C22 C21 107.7(3) . .
C27 C22 C21 125.9(3) . .
C22 C23 C24 107.4(3) . .
C22 C23 C28 126.7(3) . .
C24 C23 C28 125.9(3) . .
C25 C24 C23 108.9(3) . .
C25 C24 C29 126.9(3) . .
C23 C24 C29 124.1(3) . .
C21 C25 C24 107.5(3) . .
C21 C25 H21 125(2) . .
C24 C25 H21 128(2) . .
N21 C26 C21 178.3(4) . .
N22 C27 C22 179.2(4) . .
N23 C28 C23 178.2(4) . .
N24 C29 C24 177.9(4) . .
C16 N11 Ba1 124.1(2) . .
C17 N12 Ba1 148.9(3) . 3_545
C19 N14 Ba1 168.3(3) . 4_454
C26 N21 Ba1 152.5(3) . .
C28 N23 Ba1 172.4(3) . 2_654
C29 N24 Ba1 123.9(2) . 4_554
Ba1 O1 H12W 115(3) . .
Ba1 O1 H11W 111(4) . .
H12W O1 H11W 112(5) . .
Ba1 O2 H21W 146(3) . .
Ba1 O2 H22W 98(3) . .
H21W O2 H22W 111(4) . .
Ba1 O3 H31W 123(4) . .
Ba1 O3 H32W 123(4) . .
H31W O3 H32W 104(5) . .
O2 Ba1 O3 60.97(8) . .
O2 Ba1 O1 115.64(8) . .
O3 Ba1 O1 70.72(7) . .
O2 Ba1 N14 68.70(10) . 4
O3 Ba1 N14 93.95(8) . 4
O1 Ba1 N14 75.34(8) . 4
O2 Ba1 N12 67.72(10) . 3
O3 Ba1 N12 82.62(8) . 3
O1 Ba1 N12 144.04(8) . 3
N14 Ba1 N12 131.66(8) 4 3
O2 Ba1 N23 133.58(10) . 2_655
O3 Ba1 N23 141.11(8) . 2_655
O1 Ba1 N23 71.09(8) . 2_655
N14 Ba1 N23 69.45(8) 4 2_655
N12 Ba1 N23 134.93(8) 3 2_655
O2 Ba1 N24 78.21(8) . 4_455
O3 Ba1 N24 138.95(8) . 4_455
O1 Ba1 N24 137.93(9) . 4_455
N14 Ba1 N24 73.83(8) 4 4_455
N12 Ba1 N24 77.80(8) 3 4_455
N23 Ba1 N24 71.69(8) 2_655 4_455
O2 Ba1 N21 119.77(10) . .
O3 Ba1 N21 70.75(8) . .
O1 Ba1 N21 75.99(8) . .
N14 Ba1 N21 150.68(8) 4 .
N12 Ba1 N21 72.62(8) 3 .
N23 Ba1 N21 106.54(8) 2_655 .
N24 Ba1 N21 133.92(8) 4_455 .
O2 Ba1 N11 130.20(8) . .
O3 Ba1 N11 136.27(8) . .
O1 Ba1 N11 113.97(7) . .
N14 Ba1 N11 129.75(9) 4 .
N12 Ba1 N11 69.99(8) 3 .
N23 Ba1 N11 68.24(8) 2_655 .
N24 Ba1 N11 68.15(7) 4_455 .
N21 Ba1 N11 68.88(8) . .
O2 Ba1 H22W 15.0(5) . .
O3 Ba1 H22W 46.1(6) . .
O1 Ba1 H22W 106.0(8) . .
N14 Ba1 H22W 75.2(8) 4 .
N12 Ba1 H22W 68.0(9) 3 .
N23 Ba1 H22W 144.1(8) 2_655 .
N24 Ba1 H22W 93.0(6) 4_455 .
N21 Ba1 H22W 107.2(6) . .
N11 Ba1 H22W 136.7(9) . .

loop_
_geom_bond_atom_site_label_1
_geom_bond_atom_site_label_2
_geom_bond_distance
_geom_bond_site_symmetry_2
C11 C15 1.396(4) .
C11 C12 1.419(4) .
C11 C16 1.426(4) .
C12 C13 1.411(4) .
C12 C17 1.419(4) .
C13 C14 1.413(4) .
C13 C18 1.420(4) .
C14 C15 1.401(5) .
C14 C19 1.427(4) .
C15 H11 1.02(4) .
C16 N11 1.148(4) .
C17 N12 1.146(4) .
C18 N13 1.147(4) .
C19 N14 1.145(5) .
C21 C25 1.401(4) .
C21 C22 1.422(4) .
C21 C26 1.421(4) .
C22 C23 1.406(4) .
C22 C27 1.421(4) .
C23 C24 1.415(4) .
C23 C28 1.425(4) .
C24 C25 1.407(5) .
C24 C29 1.419(5) .
C25 H21 0.87(4) .
C26 N21 1.152(4) .
C27 N22 1.143(4) .
C28 N23 1.147(4) .
C29 N24 1.148(4) .
N11 Ba1 2.962(3) .
N12 Ba1 2.923(3) 3_545
N14 Ba1 2.859(3) 4_454
N21 Ba1 2.943(3) .
N23 Ba1 2.938(3) 2_654
N24 Ba1 2.942(3) 4_554
O1 Ba1 2.785(2) .
O1 H12W 0.78(2) .
O1 H11W 0.76(2) .
O2 Ba1 2.757(2) .
O2 H21W 0.78(2) .
O2 H22W 0.78(2) .
O3 Ba1 2.768(3) .
O3 H31W 0.77(2) .
O3 H32W 0.77(2) .
Ba1 N14 2.859(3) 4
Ba1 N12 2.923(3) 3
Ba1 N23 2.938(3) 2_655
Ba1 N24 2.942(3) 4_455
Ba1 H22W 2.97(4) .
